data_7237518
loop_
_publ_author_name
'Cheng, Feng'
'Fu, Ruibiao'
'Wen, Yuehong'
'Yang, Yu-Ying'
'Zeng, Chen'
'Zhang, Yuxiao'
'Hu, Shengmin'
'Wu, Xintao'

_publ_section_title
;
 A new Cd based metal--organic framework for quick and convenient
 detection of trace water in isopropanol and 1,4-dioxane
;
_journal_issue 45
_journal_name_full 'Journal of Materials Chemistry C'
_journal_page_first 12341
_journal_paper_doi 10.1039/C8TC04483J
_journal_volume 6
_journal_year 2018
_chemical_formula_moiety 'C32 H28 Cd N2 O8 S2'
_chemical_formula_sum 'C32 H28 Cd N2 O8 S2'
_chemical_formula_weight 745.08
_space_group_crystal_system triclinic
_space_group_IT_number 2
_space_group_name_Hall '-P 1'
_space_group_name_H-M_alt 'P -1'
_atom_sites_solution_hydrogens mixed
_audit_creation_date 2018-10-08
_audit_creation_method
;
Olex2 1.2
(compiled 2018.05.29 svn.r3508 for OlexSys, GUI svn.r5506)
;
_audit_update_record
;
2018-10-08 deposited with the CCDC.
2018-11-05 downloaded from the CCDC.
;
_cell_angle_alpha 83.324(5)
_cell_angle_beta 75.939(6)
_cell_angle_gamma 76.993(5)
_cell_formula_units_Z 1
_cell_length_a 7.1223(5)
_cell_length_b 7.6686(5)
_cell_length_c 14.1045(9)
_cell_measurement_reflns_used 4226
_cell_measurement_temperature 293(2)
_cell_measurement_theta_max 33.1470
_cell_measurement_theta_min 3.0610
_cell_volume 726.56(9)
_computing_cell_refinement 'CrysAlisPro 1.171.39.46c (Rigaku OD, 2018)'
_computing_data_collection 'CrysAlisPro 1.171.39.46c (Rigaku OD, 2018)'
_computing_data_reduction 'CrysAlisPro 1.171.39.46c (Rigaku OD, 2018)'
_computing_molecular_graphics 'Olex2 (Dolomanov et al., 2009)'
_computing_publication_material 'Olex2 (Dolomanov et al., 2009)'
_computing_structure_refinement 'XL (Sheldrick, 2008)'
_computing_structure_solution 'ShelXT (Sheldrick, 2015)'
_diffrn_ambient_temperature 293(2)
_diffrn_detector 'CCD plate'
_diffrn_measured_fraction_theta_full 1.000
_diffrn_measured_fraction_theta_max 0.924
_diffrn_measurement_details
;
List of Runs (angles in degrees, time in seconds):

  # Type    Start    End  Width  t~exp~   \w     \q     \k     \f   Frames
#--------------------------------------------------------------------------
  1  \w   -115.00  65.00   0.50    5.00    --  -25.00  45.00   0.00  360
  2  \w   -115.00  25.00   0.50    5.00    --  -25.00  45.00  90.00  280
  3  \w   -115.00 -35.00   0.50    5.00    --  -25.00  45.00 180.00  160
;
_diffrn_measurement_device 'abstract diffractometer'
_diffrn_measurement_device_type 'dtrek-CrysAlisPro-abstract goniometer imported rigaku-d*trek images'
_diffrn_measurement_method '\w scans'
_diffrn_orient_matrix_type 'CrysAlisPro convention (1999,Acta A55,543-557)'
_diffrn_orient_matrix_UB_11 -0.0245710000
_diffrn_orient_matrix_UB_12 0.0197270000
_diffrn_orient_matrix_UB_13 0.0499794000
_diffrn_orient_matrix_UB_21 -0.0229943000
_diffrn_orient_matrix_UB_22 0.0928538000
_diffrn_orient_matrix_UB_23 -0.0138672000
_diffrn_orient_matrix_UB_31 -0.0992787000
_diffrn_orient_matrix_UB_32 -0.0059180000
_diffrn_orient_matrix_UB_33 0.0031016000
_diffrn_radiation_monochromator graphite
_diffrn_radiation_probe x-ray
_diffrn_radiation_type MoK\a
_diffrn_radiation_wavelength 0.71073
_diffrn_reflns_av_R_equivalents 0.0283
_diffrn_reflns_av_unetI/netI 0.0057
_diffrn_reflns_Laue_measured_fraction_full 1.000
_diffrn_reflns_Laue_measured_fraction_max 0.924
_diffrn_reflns_limit_h_max 10
_diffrn_reflns_limit_h_min -10
_diffrn_reflns_limit_k_max 11
_diffrn_reflns_limit_k_min -11
_diffrn_reflns_limit_l_max 21
_diffrn_reflns_limit_l_min -20
_diffrn_reflns_number 9710
_diffrn_reflns_point_group_measured_fraction_full 1.000
_diffrn_reflns_point_group_measured_fraction_max 0.924
_diffrn_reflns_theta_full 25.242
_diffrn_reflns_theta_max 33.096
_diffrn_reflns_theta_min 2.732
_diffrn_source 'fine-focus sealed X-ray tube'
_diffrn_source_type 'Enhance (Mo) X-ray Source'
_exptl_absorpt_coefficient_mu 0.954
_exptl_absorpt_correction_T_max 1.00000
_exptl_absorpt_correction_T_min 0.87430
_exptl_absorpt_correction_type multi-scan
_exptl_absorpt_process_details
;
CrysAlisPro 1.171.39.46c (Rigaku Oxford Diffraction, 2018)
Empirical absorption correction using spherical harmonics,
 implemented in SCALE3 ABSPACK scaling algorithm.
;
_exptl_crystal_colour yellow
_exptl_crystal_density_diffrn 1.703
_exptl_crystal_density_method 'not measured'
_exptl_crystal_description needle
_exptl_crystal_F_000 378
_exptl_crystal_size_max 0.2000
_exptl_crystal_size_mid 0.2000
_exptl_crystal_size_min 0.2000
_refine_diff_density_max 1.316
_refine_diff_density_min -0.919
_refine_diff_density_rms 0.138
_refine_ls_extinction_method none
_refine_ls_goodness_of_fit_ref 1.083
_refine_ls_hydrogen_treatment constr
_refine_ls_matrix_type full
_refine_ls_number_parameters 207
_refine_ls_number_reflns 9710
_refine_ls_number_restraints 0
_refine_ls_restrained_S_all 1.083
_refine_ls_R_factor_all 0.0535
_refine_ls_R_factor_gt 0.0520
_refine_ls_shift/su_max 0.000
_refine_ls_shift/su_mean 0.000
_refine_ls_structure_factor_coef Fsqd
_refine_ls_weighting_details 'w=1/[\s^2^(Fo^2^)+(0.1342P)^2^+0.1289P] where P=(Fo^2^+2Fc^2^)/3'
_refine_ls_weighting_scheme calc
_refine_ls_wR_factor_gt 0.1583
_refine_ls_wR_factor_ref 0.1610
_reflns_Friedel_coverage 0.000
_reflns_number_gt 9315
_reflns_number_total 9710
_reflns_threshold_expression 'I > 2\s(I)'
_cod_data_source_file c8tc04483j2.cif
_cod_data_source_block cf-2_twin1_hklf4
_cod_database_code 7237518
_shelx_shelxl_version_number 2014/7
_chemical_oxdiff_formula 'C11 H10 N O'
_shelx_space_group_comment
;
The symmetry employed for this shelxl refinement is uniquely defined
by the following loop, which should always be used as a source of
symmetry information in preference to the above space-group names.
They are only intended as comments.
;
_shelx_estimated_absorpt_t_max 0.7461
_shelx_estimated_absorpt_t_min 0.6589
_olex2_refinement_description
;
1. Twinned data refinement
 Scales: 0.6923(12)
 0.3077(12)
2. Fixed Uiso
 At 1.2 times of:
  All C(H) groups
 At 1.5 times of:
  All O(H,H) groups
3.a Rotating group:
 O4(H4A,H4B)
3.b Aromatic/amide H refined with riding coordinates:
 C15(H15), C16(H16), C2(H2), C12(H12), C10(H10), C7(H7), C3(H3), C8(H8),
 C1(H1), C11(H11), C5(H5), C13(H13)
;
_olex2_submission_special_instructions 'No special instructions were received'
_oxdiff_exptl_absorpt_empirical_details
;
Empirical correction (ABSPACK) includes:
- Absorption correction using spherical harmonics
- Frame scaling
;
_oxdiff_exptl_absorpt_empirical_full_max 2.193
_oxdiff_exptl_absorpt_empirical_full_min 0.469
_oxdiff_twin_integration_method simultaneous
_oxdiff_twin_items 2
_twin_special_details
;
Component 2 rotated by -179.7445\% 
 around [0.88 0.21 0.43] (reciprocal) or [1.00 -0.00 0.00] (direct)
;

loop_
_space_group_symop_operation_xyz
'x, y, z'
'-x, -y, -z'

loop_
_atom_site_label
_atom_site_type_symbol
_atom_site_fract_x
_atom_site_fract_y
_atom_site_fract_z
_atom_site_U_iso_or_equiv
_atom_site_adp_type
_atom_site_occupancy
_atom_site_site_symmetry_order
_atom_site_calc_flag
_atom_site_refinement_flags_posn
_atom_site_refinement_flags_adp
_atom_site_refinement_flags_occupancy
Cd1 Cd 0.5000 0.5000 0.5000 0.02463(10) Uani 1 2 d S T P
S1 S 0.82388(10) 0.30636(9) 0.63752(5) 0.02518(14) Uani 1 1 d . . .
O4 O 0.1998(3) 0.5714(3) 0.60513(16) 0.0321(4) Uani 1 1 d . . .
H4A H 0.1632 0.4751 0.6352 0.048 Uiso 1 1 d GR . .
H4B H 0.1087 0.6171 0.5729 0.048 Uiso 1 1 d GR . .
O2 O 0.6622(4) 0.4530(3) 0.62070(16) 0.0315(4) Uani 1 1 d . . .
O3 O 0.9439(4) 0.2352(4) 0.54663(17) 0.0390(5) Uani 1 1 d . . .
O1 O 0.9366(4) 0.3600(3) 0.69730(17) 0.0355(5) Uani 1 1 d . . .
N1 N 0.5041(4) 0.8177(3) 0.4989(2) 0.0282(5) Uani 1 1 d . . .
C15 C 0.6081(5) 0.9046(4) 0.4251(2) 0.0331(6) Uani 1 1 d . . .
H15 H 0.6864 0.8421 0.3718 0.040 Uiso 1 1 calc R . .
C14 C 0.0448(4) 0.9072(4) 0.98670(19) 0.0293(5) Uani 1 1 d . . .
C4 C 0.7174(4) 0.1302(4) 0.7061(2) 0.0267(5) Uani 1 1 d . . .
C9 C 0.2319(5) 0.5551(5) 0.9332(2) 0.0331(6) Uani 1 1 d . . .
C6 C 0.5595(5) 0.1614(4) 0.7877(2) 0.0320(6) Uani 1 1 d . . .
C16 C 0.6026(5) 1.0865(4) 0.4256(3) 0.0343(6) Uani 1 1 d . . .
H16 H 0.6753 1.1434 0.3720 0.041 Uiso 1 1 calc R . .
C2 C 0.8069(5) -0.0411(4) 0.6768(3) 0.0365(6) Uani 1 1 d . . .
H2 H 0.9100 -0.0577 0.6215 0.044 Uiso 1 1 calc R . .
C12 C 0.0591(6) 0.8513(5) 0.8946(2) 0.0421(8) Uani 1 1 d . . .
H12 H 0.0034 0.9317 0.8494 0.050 Uiso 1 1 calc R . .
C10 C 0.1527(6) 0.6814(6) 0.8679(3) 0.0430(8) Uani 1 1 d . . .
H10 H 0.1629 0.6509 0.8047 0.052 Uiso 1 1 calc R . .
C7 C 0.4507(5) 0.3403(4) 0.8183(3) 0.0368(7) Uani 1 1 d . . .
H7 H 0.4585 0.4356 0.7713 0.044 Uiso 1 1 calc R . .
C3 C 0.5910(7) -0.1610(5) 0.8123(4) 0.0537(11) Uani 1 1 d . . .
H3 H 0.5484 -0.2592 0.8492 0.064 Uiso 1 1 calc R . .
C8 C 0.3437(6) 0.3769(5) 0.9062(2) 0.0386(7) Uani 1 1 d . . .
H8 H 0.3388 0.2833 0.9544 0.046 Uiso 1 1 calc R . .
C1 C 0.7405(6) -0.1882(5) 0.7311(4) 0.0480(9) Uani 1 1 d . . .
H1 H 0.7979 -0.3038 0.7120 0.058 Uiso 1 1 calc R . .
C11 C 0.2061(7) 0.6066(5) 1.0281(2) 0.0433(7) Uani 1 1 d . . .
H11 H 0.2504 0.5227 1.0751 0.052 Uiso 1 1 calc R . .
C5 C 0.5016(6) 0.0098(5) 0.8407(3) 0.0486(9) Uani 1 1 d . . .
H5 H 0.4001 0.0241 0.8967 0.058 Uiso 1 1 calc R . .
C13 C 0.1168(6) 0.7784(5) 1.0537(2) 0.0432(8) Uani 1 1 d . . .
H13 H 0.1044 0.8088 1.1172 0.052 Uiso 1 1 calc R . .

loop_
_atom_site_aniso_label
_atom_site_aniso_U_11
_atom_site_aniso_U_22
_atom_site_aniso_U_33
_atom_site_aniso_U_23
_atom_site_aniso_U_13
_atom_site_aniso_U_12
Cd1 0.02394(16) 0.01755(14) 0.03187(14) -0.00260(8) -0.00428(10) -0.00480(10)
S1 0.0250(3) 0.0222(3) 0.0272(3) -0.0023(2) -0.0035(2) -0.0045(2)
O4 0.0280(10) 0.0336(11) 0.0344(9) -0.0016(8) -0.0020(8) -0.0111(9)
O2 0.0364(12) 0.0234(9) 0.0311(9) -0.0048(7) -0.0073(8) 0.0021(8)
O3 0.0383(13) 0.0365(13) 0.0323(10) -0.0056(9) 0.0036(9) 0.0017(10)
O1 0.0392(12) 0.0352(11) 0.0383(10) 0.0034(8) -0.0124(10) -0.0195(10)
N1 0.0285(12) 0.0180(10) 0.0406(12) -0.0032(8) -0.0092(10) -0.0075(9)
C15 0.0339(15) 0.0221(12) 0.0428(14) -0.0068(10) -0.0031(12) -0.0084(11)
C14 0.0242(12) 0.0361(14) 0.0258(10) -0.0058(9) -0.0024(9) -0.0043(11)
C4 0.0242(12) 0.0204(11) 0.0356(11) -0.0043(8) -0.0048(9) -0.0057(9)
C9 0.0264(13) 0.0343(14) 0.0343(12) -0.0059(10) 0.0024(10) -0.0053(11)
C6 0.0278(13) 0.0233(12) 0.0414(14) -0.0039(10) 0.0013(11) -0.0068(10)
C16 0.0389(16) 0.0217(12) 0.0411(13) -0.0022(10) -0.0026(11) -0.0108(11)
C2 0.0324(15) 0.0216(12) 0.0555(17) -0.0105(11) -0.0087(14) -0.0027(12)
C12 0.049(2) 0.0430(18) 0.0309(13) -0.0105(12) -0.0142(13) 0.0077(15)
C10 0.047(2) 0.0447(19) 0.0343(14) -0.0131(13) -0.0082(13) 0.0018(16)
C7 0.0340(15) 0.0263(14) 0.0431(15) -0.0047(11) 0.0061(12) -0.0064(11)
C3 0.048(2) 0.0250(16) 0.086(3) 0.0088(17) -0.009(2) -0.0146(15)
C8 0.0383(17) 0.0336(15) 0.0395(14) -0.0032(11) -0.0003(13) -0.0073(13)
C1 0.043(2) 0.0195(14) 0.080(3) -0.0064(15) -0.0124(18) -0.0048(13)
C11 0.053(2) 0.0380(17) 0.0336(13) -0.0010(11) -0.0086(14) 0.0004(16)
C5 0.044(2) 0.0326(17) 0.063(2) 0.0014(15) 0.0061(16) -0.0164(15)
C13 0.057(2) 0.0405(18) 0.0289(12) -0.0057(11) -0.0090(13) -0.0018(16)

loop_
_atom_type_symbol
_atom_type_description
_atom_type_scat_dispersion_real
_atom_type_scat_dispersion_imag
_atom_type_scat_source
C C 0.0033 0.0016 'International Tables Vol C Tables 4.2.6.8 and 6.1.1.4'
H H 0.0000 0.0000 'International Tables Vol C Tables 4.2.6.8 and 6.1.1.4'
Cd Cd -0.8075 1.2024 'International Tables Vol C Tables 4.2.6.8 and 6.1.1.4'
N N 0.0061 0.0033 'International Tables Vol C Tables 4.2.6.8 and 6.1.1.4'
O O 0.0106 0.0060 'International Tables Vol C Tables 4.2.6.8 and 6.1.1.4'
S S 0.1246 0.1234 'International Tables Vol C Tables 4.2.6.8 and 6.1.1.4'

loop_
_geom_angle_atom_site_label_1
_geom_angle_atom_site_label_2
_geom_angle_atom_site_label_3
_geom_angle
_geom_angle_site_symmetry_1
_geom_angle_site_symmetry_3
O4 Cd1 O4 180.0 . 2_666
O4 Cd1 N1 84.66(8) . .
O4 Cd1 N1 95.34(8) 2_666 .
O4 Cd1 N1 95.34(8) . 2_666
O4 Cd1 N1 84.66(8) 2_666 2_666
O2 Cd1 O4 87.20(8) 2_666 .
O2 Cd1 O4 92.80(8) 2_666 2_666
O2 Cd1 O4 87.20(8) . 2_666
O2 Cd1 O4 92.80(8) . .
O2 Cd1 O2 180.0 2_666 .
O2 Cd1 N1 92.64(8) 2_666 .
O2 Cd1 N1 92.64(8) . 2_666
O2 Cd1 N1 87.36(8) . .
O2 Cd1 N1 87.36(8) 2_666 2_666
N1 Cd1 N1 180.0 2_666 .
O2 S1 C4 107.54(14) . .
O3 S1 O2 111.63(14) . .
O3 S1 C4 106.80(16) . .
O1 S1 O2 110.80(15) . .
O1 S1 O3 113.39(17) . .
O1 S1 C4 106.28(13) . .
Cd1 O4 H4A 110.5 . .
Cd1 O4 H4B 110.4 . .
H4A O4 H4B 103.6 . .
S1 O2 Cd1 129.25(13) . .
C15 N1 Cd1 123.0(2) . .
C15 N1 C16 116.7(3) . 2_676
C16 N1 Cd1 120.4(2) 2_676 .
N1 C15 H15 119.3 . .
N1 C15 C16 121.5(3) . .
C16 C15 H15 119.3 . .
C12 C14 C14 122.2(3) . 2_577
C13 C14 C14 121.2(3) . 2_577
C13 C14 C12 116.5(3) . .
C6 C4 S1 122.0(2) . .
C2 C4 S1 115.7(2) . .
C2 C4 C6 122.2(3) . .
C10 C9 C8 123.0(3) . .
C10 C9 C11 116.9(3) . .
C11 C9 C8 120.1(3) . .
C4 C6 C7 124.5(3) . .
C5 C6 C4 116.3(3) . .
C5 C6 C7 119.2(3) . .
N1 C16 C15 121.8(3) 2_676 .
N1 C16 H16 119.1 2_676 .
C15 C16 H16 119.1 . .
C4 C2 H2 120.4 . .
C4 C2 C1 119.2(3) . .
C1 C2 H2 120.4 . .
C14 C12 H12 118.9 . .
C10 C12 C14 122.3(3) . .
C10 C12 H12 118.9 . .
C9 C10 H10 119.4 . .
C12 C10 C9 121.2(3) . .
C12 C10 H10 119.4 . .
C6 C7 H7 117.2 . .
C8 C7 C6 125.6(3) . .
C8 C7 H7 117.2 . .
C1 C3 H3 119.5 . .
C1 C3 C5 121.1(3) . .
C5 C3 H3 119.5 . .
C9 C8 H8 117.9 . .
C7 C8 C9 124.3(3) . .
C7 C8 H8 117.9 . .
C2 C1 H1 120.3 . .
C3 C1 C2 119.4(4) . .
C3 C1 H1 120.3 . .
C9 C11 H11 119.2 . .
C13 C11 C9 121.6(3) . .
C13 C11 H11 119.2 . .
C6 C5 H5 119.1 . .
C3 C5 C6 121.7(4) . .
C3 C5 H5 119.1 . .
C14 C13 H13 119.3 . .
C11 C13 C14 121.3(3) . .
C11 C13 H13 119.3 . .

loop_
_geom_bond_atom_site_label_1
_geom_bond_atom_site_label_2
_geom_bond_distance
_geom_bond_site_symmetry_2
Cd1 O4 2.279(2) 2_666
Cd1 O4 2.279(2) .
Cd1 O2 2.233(2) .
Cd1 O2 2.233(2) 2_666
Cd1 N1 2.441(2) .
Cd1 N1 2.441(2) 2_666
S1 O2 1.461(2) .
S1 O3 1.446(2) .
S1 O1 1.443(2) .
S1 C4 1.771(3) .
O4 H4A 0.8682 .
O4 H4B 0.8681 .
N1 C15 1.328(4) .
N1 C16 1.336(4) 2_676
C15 H15 0.9300 .
C15 C16 1.388(4) .
C14 C14 1.474(6) 2_577
C14 C12 1.389(4) .
C14 C13 1.386(4) .
C4 C6 1.401(4) .
C4 C2 1.387(4) .
C9 C10 1.380(5) .
C9 C8 1.459(5) .
C9 C11 1.397(5) .
C6 C7 1.471(4) .
C6 C5 1.394(5) .
C16 N1 1.336(4) 2_676
C16 H16 0.9300 .
C2 H2 0.9300 .
C2 C1 1.395(5) .
C12 H12 0.9300 .
C12 C10 1.373(5) .
C10 H10 0.9300 .
C7 H7 0.9300 .
C7 C8 1.312(4) .
C3 H3 0.9300 .
C3 C1 1.361(7) .
C3 C5 1.380(6) .
C8 H8 0.9300 .
C1 H1 0.9300 .
C11 H11 0.9300 .
C11 C13 1.376(5) .
C5 H5 0.9300 .
C13 H13 0.9300 .

loop_
_twin_individual_id
_twin_individual_mass_fraction_refined
_oxdiff_twin_reflns_isolated
_oxdiff_twin_reflns_overlapped
_twin_individual_twin_lattice_type
_twin_individual_twin_matrix_11
_twin_individual_twin_matrix_12
_twin_individual_twin_matrix_13
_twin_individual_twin_matrix_21
_twin_individual_twin_matrix_22
_twin_individual_twin_matrix_23
_twin_individual_twin_matrix_31
_twin_individual_twin_matrix_32
_twin_individual_twin_matrix_33
1 0.6923(12) 4340 4215 ref 1.0000 0.0000 0.0000 0.0000 1.0000 0.0000 0.0000 0.0000 1.0000
2 0.3077(12) 4350 4215 nmt 1.0008 -0.0047 0.0014 0.4772 -1.0053 0.0014 0.9713 -0.0100 -1.0011
